data_2015724
loop_
_publ_author_name
'Boufas, Sihem'
'Merazig, Hocine'
'Bendjeddou, Lamia'
'D\'en\'es, Georges'
'Beghidja, Adel'

_publ_section_title
;
 Mg~2~Ru~2~Cl~10~O&#x00B7;16H~2~O
;
_journal_coeditor_code BC3021
_journal_issue 1
_journal_name_full 'Acta Crystallographica Section C'
_journal_page_first i7
_journal_page_last i9
_journal_paper_doi 10.1107/S0108270106050839
_journal_volume 63
_journal_year 2007
_chemical_formula_iupac 'Mg2 Ru2 Cl10 O, 16H2 O'
_chemical_formula_moiety '2(H12 Mg O6) 2+, Cl10 O Ru2 4-, 4(H2 O)'
_chemical_formula_structural 'Mg2 Ru2 Cl10 O,  16H2 O'
_chemical_formula_sum 'Cl10 H32 Mg2 O17 Ru2'
_chemical_formula_weight 906.88
_chemical_name_systematic
;
dimagnesium \m-oxo-bis(pentachlororuthenate(IV) hexadecahydrate
;
_space_group_IT_number 14
_symmetry_cell_setting monoclinic
_symmetry_space_group_name_Hall '-P 2ybc'
_symmetry_space_group_name_H-M 'P 1 21/c 1'
_atom_sites_solution_hydrogens geom
_atom_sites_solution_primary direct
_atom_sites_solution_secondary difmap
_cell_angle_alpha 90
_cell_angle_beta 95.499(3)
_cell_angle_gamma 90
_cell_formula_units_Z 2
_cell_length_a 8.256(2)
_cell_length_b 16.343(3)
_cell_length_c 10.647(5)
_cell_measurement_reflns_used 4491
_cell_measurement_temperature 173(2)
_cell_measurement_theta_max 26.37
_cell_measurement_theta_min 2.29
_cell_volume 1430.0(8)
_computing_cell_refinement 'SCALEPACK (Otwinowski & Minor, 1997)'
_computing_data_collection 'COLLECT (Nonius, 1997)'
_computing_data_reduction 'SCALEPACK and DENZO (Otwinowski & Minor, 1997)'
_computing_molecular_graphics 'ORTEP-3 (Farrugia, 1997) and ATOMS (Dowty, 1995)'
_computing_publication_material 'WinGX (Farrugia, 1999) and PARST (Nardelli, 1995)'
_computing_structure_refinement 'SHELXL97 (Sheldrick, 1997)'
_computing_structure_solution 'SIR92 (Altomare <i>et al.</i>,  1993)'
_diffrn_ambient_temperature 173(2)
_diffrn_detector_area_resol_mean 9
_diffrn_measured_fraction_theta_full 0.999
_diffrn_measured_fraction_theta_max 0.999
_diffrn_measurement_device 'Nonius KappaCCD'
_diffrn_measurement_method '\w or \f scans?'
_diffrn_radiation_source 'fine-focus sealed tube'
_diffrn_radiation_type MoK\a
_diffrn_radiation_wavelength 0.71073
_diffrn_reflns_av_R_equivalents 0.0376
_diffrn_reflns_av_sigmaI/netI 0.058
_diffrn_reflns_limit_h_max 10
_diffrn_reflns_limit_h_min -9
_diffrn_reflns_limit_k_max 18
_diffrn_reflns_limit_k_min -20
_diffrn_reflns_limit_l_max 13
_diffrn_reflns_limit_l_min -11
_diffrn_reflns_number 8087
_diffrn_reflns_theta_full 26.37
_diffrn_reflns_theta_max 26.37
_diffrn_reflns_theta_min 2.29
_diffrn_standards_number 0
_exptl_absorpt_coefficient_mu 2.093
_exptl_absorpt_correction_T_max 0.939
_exptl_absorpt_correction_T_min 0.760
_exptl_absorpt_correction_type refdelf
_exptl_absorpt_process_details '(Sheldrick, 1990)'
_exptl_crystal_colour brown
_exptl_crystal_density_diffrn 2.112
_exptl_crystal_density_method 'not measured'
_exptl_crystal_description needle
_exptl_crystal_F_000 900
_exptl_crystal_size_max 0.45
_exptl_crystal_size_mid 0.06
_exptl_crystal_size_min 0.03
_refine_diff_density_max 0.584
_refine_diff_density_min -0.656
_refine_ls_extinction_method none
_refine_ls_goodness_of_fit_ref 1.039
_refine_ls_hydrogen_treatment mixed
_refine_ls_matrix_type full
_refine_ls_number_parameters 190
_refine_ls_number_reflns 2918
_refine_ls_number_restraints 16
_refine_ls_restrained_S_all 1.05
_refine_ls_R_factor_gt 0.0284
_refine_ls_shift/su_max 0.002
_refine_ls_structure_factor_coef Fsqd
_refine_ls_weighting_details 'calc w=1/[\s^2^(Fo^2^)+(0.0098P)^2^+0.1594P] where P=(Fo^2^+2Fc^2^)/3'
_refine_ls_weighting_scheme calc
_refine_ls_wR_factor_ref 0.0634
_reflns_number_gt 2295
_reflns_number_total 2918
_reflns_threshold_expression I>2\s(I)
_cod_data_source_file bc3021.cif
_cod_data_source_block I
_cod_original_sg_symbol_H-M 'P 21/c'
_cod_original_formula_sum ' Cl10 H32 Mg2 O17 Ru2 '
_cod_database_code 2015724
_cod_database_fobs_code 2015724

loop_
_symmetry_equiv_pos_as_xyz
'x, y, z'
'-x, y+1/2, -z+1/2'
'-x, -y, -z'
'x, -y-1/2, z-1/2'

loop_
_atom_site_type_symbol
_atom_site_label
_atom_site_fract_x
_atom_site_fract_y
_atom_site_fract_z
_atom_site_U_iso_or_equiv
_atom_site_adp_type
_atom_site_calc_flag
_atom_site_refinement_flags
_atom_site_occupancy
Ru Ru 0.46786(3) 0.439501(13) 0.36057(2) 0.01211(9) Uani d . 1
Cl Cl1 0.44264(11) 0.55535(4) 0.22846(8) 0.0223(2) Uani d . 1
Cl Cl2 0.74948(10) 0.43557(4) 0.33572(8) 0.01764(19) Uani d . 1
Cl Cl3 0.18124(10) 0.43860(4) 0.36637(8) 0.01985(19) Uani d . 1
Cl Cl4 0.42362(10) 0.35620(5) 0.18105(8) 0.0246(2) Uani d . 1
Cl Cl5 0.49101(10) 0.31640(4) 0.47910(8) 0.0210(2) Uani d . 1
Mg Mg 0.01007(12) 0.18896(5) 0.25193(10) 0.0173(3) Uani d . 1
O O1W 0.0345(3) 0.30061(12) 0.1593(2) 0.0222(6) Uani d D 1
H H11W 0.087(4) 0.3393(16) 0.215(3) 0.033 Uiso d D 1
H H21W -0.067(3) 0.3217(17) 0.120(3) 0.033 Uiso d D 1
O O2W 0.1570(3) 0.22248(14) 0.4098(2) 0.0308(6) Uani d D 1
H H12W 0.264(3) 0.2452(19) 0.416(4) 0.046 Uiso d D 1
H H22W 0.122(4) 0.227(2) 0.493(2) 0.046 Uiso d D 1
O O3W 0.2037(3) 0.14318(14) 0.1661(3) 0.0326(6) Uani d D 1
H H13W 0.204(5) 0.0980(16) 0.110(3) 0.049 Uiso d D 1
H H23W 0.304(3) 0.1677(19) 0.204(3) 0.049 Uiso d D 1
O O4W -0.0214(3) 0.07874(13) 0.3412(2) 0.0247(6) Uani d D 1
H H14W 0.074(3) 0.0545(17) 0.386(3) 0.037 Uiso d D 1
H H24W -0.084(4) 0.0402(17) 0.289(3) 0.037 Uiso d D 1
O O5W -0.1394(3) 0.15077(13) 0.0987(2) 0.0280(6) Uani d D 1
H H15W -0.117(4) 0.1083(16) 0.041(3) 0.042 Uiso d D 1
H H25W -0.254(2) 0.151(2) 0.105(4) 0.042 Uiso d D 1
O O6W -0.1955(3) 0.23270(13) 0.3223(2) 0.0259(6) Uani d D 1
H H16W -0.212(4) 0.2876(12) 0.336(3) 0.039 Uiso d D 1
H H26W -0.234(4) 0.2079(18) 0.394(2) 0.039 Uiso d D 1
O O7W -0.2495(3) 0.35047(13) 0.0389(2) 0.0262(6) Uani d D 1
H H17W -0.250(4) 0.4089(11) 0.030(3) 0.039 Uiso d D 1
H H27W -0.339(3) 0.3416(19) 0.088(3) 0.039 Uiso d D 1
O O8W -0.2682(3) 0.52003(14) 0.0458(2) 0.0288(6) Uani d D 1
H H18W -0.305(4) 0.5504(17) -0.031(2) 0.043 Uiso d D 1
H H28W -0.349(4) 0.532(2) 0.102(3) 0.043 Uiso d D 1
O O1 0.5 0.5 0.5 0.0114(6) Uani d S 1

loop_
_atom_site_aniso_label
_atom_site_aniso_U_11
_atom_site_aniso_U_22
_atom_site_aniso_U_33
_atom_site_aniso_U_12
_atom_site_aniso_U_13
_atom_site_aniso_U_23
Ru 0.01097(16) 0.01256(15) 0.01243(15) 0.00045(10) -0.00084(11) -0.00163(10)
Cl1 0.0258(5) 0.0221(4) 0.0186(5) 0.0045(3) -0.0011(4) 0.0052(3)
Cl2 0.0122(4) 0.0229(4) 0.0179(5) 0.0013(3) 0.0016(3) -0.0001(3)
Cl3 0.0115(4) 0.0212(4) 0.0265(5) 0.0007(3) 0.0000(4) -0.0031(3)
Cl4 0.0216(5) 0.0306(4) 0.0212(5) -0.0010(4) 0.0004(4) -0.0095(4)
Cl5 0.0202(5) 0.0153(4) 0.0272(5) 0.0002(3) 0.0004(4) 0.0036(3)
Mg 0.0157(6) 0.0175(6) 0.0185(7) -0.0006(5) 0.0002(5) -0.0001(4)
O1W 0.0229(15) 0.0178(12) 0.0251(15) -0.0042(10) -0.0024(11) 0.0007(10)
O2W 0.0336(17) 0.0353(13) 0.0220(15) -0.0166(12) -0.0054(13) -0.0003(12)
O3W 0.0257(15) 0.0356(15) 0.0377(18) 0.0058(12) 0.0094(13) -0.0045(12)
O4W 0.0214(15) 0.0203(12) 0.0315(16) -0.0034(10) -0.0022(12) 0.0038(10)
O5W 0.0295(15) 0.0283(13) 0.0246(15) 0.0005(11) -0.0055(12) -0.0052(11)
O6W 0.0276(15) 0.0206(12) 0.0320(16) 0.0053(11) 0.0150(12) 0.0033(11)
O7W 0.0262(15) 0.0251(12) 0.0278(15) 0.0016(11) 0.0056(12) 0.0014(11)
O8W 0.0271(16) 0.0366(14) 0.0221(16) -0.0015(12) -0.0016(12) -0.0002(11)
O1 0.0093(16) 0.0116(14) 0.0131(17) 0.0017(12) -0.0007(13) 0.0006(12)

loop_
_atom_type_symbol
_atom_type_description
_atom_type_scat_dispersion_real
_atom_type_scat_dispersion_imag
_atom_type_scat_source
H H 0 0 'International Tables Vol C Tables 4.2.6.8 and 6.1.1.4'
O O 0.0106 0.006 'International Tables Vol C Tables 4.2.6.8 and 6.1.1.4'
Mg Mg 0.0486 0.0363 'International Tables Vol C Tables 4.2.6.8 and 6.1.1.4'
Cl Cl 0.1484 0.1585 'International Tables Vol C Tables 4.2.6.8 and 6.1.1.4'
Ru Ru -1.2594 0.8363 'International Tables Vol C Tables 4.2.6.8 and 6.1.1.4'

loop_
_geom_angle_atom_site_label_1
_geom_angle_atom_site_label_2
_geom_angle_atom_site_label_3
_geom_angle_site_symmetry_1
_geom_angle
_geom_angle_publ_flag
O1 Ru Cl4 . 178.14(2) yes
O1 Ru Cl1 . 92.81(3) yes
O1 Ru Cl5 . 91.68(3) yes
O1 Ru Cl3 . 92.92(2) yes
O1 Ru Cl2 . 92.22(2) yes
Cl1 Ru Cl2 . 89.24(3) ?
Cl1 Ru Cl5 . 175.50(3) ?
Cl1 Ru Cl3 . 89.38(3) ?
Cl2 Ru Cl3 . 174.73(3) ?
Cl2 Ru Cl5 . 90.37(3) ?
Cl4 Ru Cl5 . 86.54(4) ?
Cl4 Ru Cl1 . 88.97(4) ?
Cl4 Ru Cl2 . 88.34(3) ?
Cl4 Ru Cl3 . 86.55(3) ?
Cl5 Ru Cl3 . 90.61(3) ?
O5W Mg O1W . 88.18(10) ?
O6W Mg O1W . 89.34(9) ?
O2W Mg O1W . 94.43(10) ?
O3W Mg O1W . 89.65(10) ?
O4W Mg O1W . 178.25(11) yes
O5W Mg O2W . 177.37(10) ?
O6W Mg O2W . 93.02(11) ?
O5W Mg O3W . 88.27(11) yes
O6W Mg O3W . 174.80(12) ?
O2W Mg O3W . 92.14(12) yes
O5W Mg O4W . 90.46(10) ?
O6W Mg O4W . 89.48(9) ?
O2W Mg O4W . 86.93(10) yes
O3W Mg O4W . 91.41(10) ?
O5W Mg O6W . 86.60(11) yes
Mg O1W H11W . 110(2) ?
Mg O1W H21W . 113.5(19) ?
H11W O1W H21W . 111(3) ?
H17W O7W H27W . 102(3) ?
Mg O2W H12W . 129(2) ?
Mg O2W H22W . 125(2) ?
H12W O2W H22W . 105(3) ?
Mg O3W H13W . 128(2) ?
Mg O3W H23W . 110(2) ?
H13W O3W H23W . 122(3) ?
Mg O4W H14W . 116.8(19) ?
Mg O4W H24W . 113(2) ?
H14W O4W H24W . 113(3) ?
Mg O5W H15W . 126(2) ?
Mg O5W H25W . 118(2) ?
H15W O5W H25W . 108(3) ?
Mg O6W H16W . 123(2) ?
Mg O6W H26W . 120(2) ?
H16W O6W H26W . 103(3) ?
H18W O8W H28W . 104(3) ?
Ru O1 Ru 3_666 180 yes

loop_
_geom_bond_atom_site_label_1
_geom_bond_atom_site_label_2
_geom_bond_site_symmetry_2
_geom_bond_distance
_geom_bond_publ_flag
Ru O1 . 1.7822(6) yes
Ru Cl4 . 2.3464(11) yes
Ru Cl1 . 2.3559(9) yes
Ru Cl2 . 2.3660(10) yes
Ru Cl5 . 2.3728(9) yes
Ru Cl3 . 2.3731(10) yes
Mg O5W . 2.047(3) yes
Mg O6W . 2.048(2) yes
Mg O2W . 2.051(3) yes
Mg O3W . 2.056(3) yes
Mg O4W . 2.065(2) yes
Mg O1W . 2.093(2) yes
O4W H14W . 0.968(18) ?
O4W H24W . 0.959(18) ?
O1W H11W . 0.946(18) ?
O1W H21W . 0.960(18) ?
O7W H17W . 0.959(18) ?
O7W H27W . 0.959(18) ?
O6W H16W . 0.921(18) ?
O6W H26W . 0.950(18) ?
O2W H12W . 0.957(18) ?
O2W H22W . 0.964(18) ?
O3W H13W . 0.949(18) ?
O3W H23W . 0.974(19) ?
O5W H15W . 0.954(18) ?
O5W H25W . 0.954(18) ?
O1 Ru 3_666 1.7822(6) ?
O8W H18W . 0.983(18) ?
O8W H28W . 0.958(18) ?

loop_
_geom_hbond_atom_site_label_D
_geom_hbond_atom_site_label_H
_geom_hbond_atom_site_label_A
_geom_hbond_site_symmetry_A
_geom_hbond_distance_DH
_geom_hbond_distance_HA
_geom_hbond_distance_DA
_geom_hbond_angle_DHA
O1W H11W Cl3 1_555 0.94(3) 2.37(3) 3.302(3) 172(3)
O1W H21W O7W 1_555 0.96(3) 1.73(3) 2.688(4) 174(3)
O2W H12W Cl5 1_555 0.95(3) 2.25(3) 3.180(3) 164(3)
O2W H22W O1W 4_566 0.96(2) 2.03(2) 2.956(3) 162(3)
O3W H13W Cl2 2_645 0.95(3) 2.74(3) 3.415(3) 129(2)
O3W H13W Cl3 4_565 0.95(3) 2.65(3) 3.448(4) 142(2)
O3W H23W Cl1 2_645 0.97(3) 2.82(3) 3.349(3) 115(2)
O4W H14W O8W 2_545 0.97(3) 1.79(3) 2.745(4) 171(3)
O4W H24W Cl3 2_545 0.96(3) 2.43(3) 3.363(3) 166(3)
O5W H15W Cl2 4_465 0.96(3) 2.46(3) 3.191(3) 133(2)
O5W H25W Cl5 4_465 0.955(18) 2.44(3) 3.237(3) 140(3)
O6W H16W Cl2 1_455 0.92(2) 2.44(2) 3.351(3) 171(3)
O6W H26W O7W 4_566 0.95(2) 1.83(2) 2.750(3) 164(3)
O7W H17W O8W 1_555 0.960(18) 1.831(18) 2.777(3) 168(3)
O7W H27W Cl4 1_455 0.96(3) 2.29(3) 3.220(3) 163(3)
O8W H28W Cl1 1_455 0.96(3) 2.32(3) 3.272(3) 176(3)
O8W H18W Cl4 3_565 0.98(2) 2.35(3) 3.313(3) 166(2)
